data_1507232
loop_
_publ_author_name
'Chakraborty, Debashis'
'Rodriguez, Antonio'
'Chen, Eugene Y.-X.'

_publ_section_title
;
 Catalytic Ring-Opening Polymerization of Propylene Oxide by Organoborane
 and Aluminum Lewis Acids
;
_journal_issue 15
_journal_name_full Macromolecules
_journal_page_first 5470
_journal_paper_doi 10.1021/ma034050a
_journal_volume 36
_journal_year 2003
_chemical_formula_sum 'C29.5 H24 B F15 O4'
_chemical_formula_weight 738.30
_chemical_name_systematic
; 
 ? 
;
_space_group_IT_number 2
_symmetry_cell_setting triclinic
_symmetry_space_group_name_Hall '-P 1'
_symmetry_space_group_name_H-M 'P -1'
_atom_sites_solution_hydrogens geom
_atom_sites_solution_primary direct
_atom_sites_solution_secondary difmap
_audit_creation_method SHELXL-97
_cell_angle_alpha 103.165(3)
_cell_angle_beta 101.826(3)
_cell_angle_gamma 117.102(3)
_cell_formula_units_Z 2
_cell_length_a 11.315(2)
_cell_length_b 11.753(2)
_cell_length_c 14.410(3)
_cell_measurement_temperature 173(2)
_cell_volume 1552.2(5)
_computing_cell_refinement 'Bruker SMART'
_computing_data_collection 'Bruker SMART'
_computing_data_reduction 'Bruker SAINT'
_computing_molecular_graphics 'Bruker SHELXTL'
_computing_publication_material 'Bruker SHELXTL'
_computing_structure_refinement 'SHELXL-97 (Sheldrick, 1997)'
_computing_structure_solution 'SHELXS-97 (Sheldrick, 1990)'
_diffrn_ambient_temperature 173(2)
_diffrn_measured_fraction_theta_full 0.995
_diffrn_measured_fraction_theta_max 0.995
_diffrn_measurement_device_type 'CCD area detector'
_diffrn_measurement_method 'phi and omega scans'
_diffrn_radiation_monochromator graphite
_diffrn_radiation_source 'fine-focus sealed tube'
_diffrn_radiation_type MoK\a
_diffrn_radiation_wavelength 0.71073
_diffrn_reflns_av_R_equivalents 0.0716
_diffrn_reflns_av_sigmaI/netI 0.0743
_diffrn_reflns_limit_h_max 12
_diffrn_reflns_limit_h_min -12
_diffrn_reflns_limit_k_max 13
_diffrn_reflns_limit_k_min -13
_diffrn_reflns_limit_l_max 15
_diffrn_reflns_limit_l_min -15
_diffrn_reflns_number 9831
_diffrn_reflns_theta_full 23.26
_diffrn_reflns_theta_max 23.26
_diffrn_reflns_theta_min 3.39
_exptl_absorpt_coefficient_mu 0.163
_exptl_absorpt_correction_T_max 0.9807
_exptl_absorpt_correction_T_min 0.9682
_exptl_absorpt_correction_type none
_exptl_crystal_colour 'clear color'
_exptl_crystal_density_diffrn 1.580
_exptl_crystal_density_meas 0
_exptl_crystal_density_method 'not measured'
_exptl_crystal_description plates
_exptl_crystal_F_000 746
_exptl_crystal_size_max 0.20
_exptl_crystal_size_mid 0.18
_exptl_crystal_size_min 0.12
_refine_diff_density_max 0.964
_refine_diff_density_min -0.495
_refine_diff_density_rms 0.077
_refine_ls_extinction_coef 0.027(5)
_refine_ls_extinction_expression Fc^*^=kFc[1+0.001xFc^2^\l^3^/sin(2\q)]^-1/4^
_refine_ls_extinction_method SHELXL
_refine_ls_goodness_of_fit_ref 0.902
_refine_ls_hydrogen_treatment mixed
_refine_ls_matrix_type full
_refine_ls_number_parameters 453
_refine_ls_number_reflns 4443
_refine_ls_number_restraints 1
_refine_ls_restrained_S_all 0.902
_refine_ls_R_factor_all 0.0891
_refine_ls_R_factor_gt 0.0656
_refine_ls_shift/su_max 0.570
_refine_ls_shift/su_mean 0.022
_refine_ls_structure_factor_coef Fsqd
_refine_ls_weighting_details 'calc w=1/[\s^2^(Fo^2^)+(0.1500P)^2^+1.5000P] where P=(Fo^2^+2Fc^2^)/3'
_refine_ls_weighting_scheme calc
_refine_ls_wR_factor_gt 0.1895
_refine_ls_wR_factor_ref 0.2100
_reflns_number_gt 3205
_reflns_number_total 4443
_reflns_threshold_expression >2sigma(I)
_cod_data_source_file ma034050asi20030513_012729.cif
_cod_data_source_block ec13m
_cod_depositor_comments
;
The following automatic conversions were performed:

'_symmetry_cell_setting' value 'Triclinic' changed to 'triclinic'
according to /home/saulius/struct/CIF-dictionaries/cif_core.dic
dictionary named 'cif_core.dic' version 2.4.1 from 2010-06-29.

Automatic conversion script
Id: cif_fix_values 1715 2011-07-08 13:25:40Z adriana 
;
_cod_original_sg_symbol_H-M P-1
_cod_original_formula_sum 'C29.50 H24 B F15 O4'
_cod_database_code 1507232

loop_
_symmetry_equiv_pos_as_xyz
'x, y, z'
'-x, -y, -z'

loop_
_atom_site_label
_atom_site_type_symbol
_atom_site_fract_x
_atom_site_fract_y
_atom_site_fract_z
_atom_site_U_iso_or_equiv
_atom_site_adp_type
_atom_site_occupancy
_atom_site_symmetry_multiplicity
_atom_site_calc_flag
_atom_site_refinement_flags
B1 B 1.4339(5) 0.6298(5) 0.7518(4) 0.0314(11) Uani 1 1 d .
F2 F 1.5356(3) 0.6560(3) 0.57079(19) 0.0496(7) Uani 1 1 d .
F3 F 1.3651(3) 0.5408(3) 0.3773(2) 0.0676(9) Uani 1 1 d .
F4 F 1.0785(3) 0.3821(3) 0.32322(19) 0.0700(9) Uani 1 1 d .
F5 F 0.9648(3) 0.3467(3) 0.4721(2) 0.0563(8) Uani 1 1 d .
F6 F 1.1316(2) 0.4651(2) 0.66675(18) 0.0440(7) Uani 1 1 d .
F8 F 1.5062(3) 0.7061(2) 0.97183(17) 0.0441(7) Uani 1 1 d .
F9 F 1.4294(3) 0.8452(3) 1.0926(2) 0.0601(8) Uani 1 1 d .
F10 F 1.2777(3) 0.9496(3) 1.0158(2) 0.0681(9) Uani 1 1 d .
F11 F 1.2064(3) 0.9111(3) 0.8139(2) 0.0649(9) Uani 1 1 d .
F12 F 1.2776(3) 0.7701(3) 0.69159(19) 0.0484(7) Uani 1 1 d .
F14 F 1.5782(3) 0.8893(2) 0.73228(19) 0.0447(7) Uani 1 1 d .
F15 F 1.8580(3) 1.0737(2) 0.8052(2) 0.0519(7) Uani 1 1 d .
F16 F 2.0437(2) 1.0127(2) 0.8995(2) 0.0491(7) Uani 1 1 d .
F17 F 1.9445(3) 0.7625(3) 0.9149(2) 0.0491(7) Uani 1 1 d .
F18 F 1.6687(2) 0.5784(2) 0.84420(18) 0.0403(6) Uani 1 1 d .
C1 C 1.3427(4) 0.5684(4) 0.6301(3) 0.0313(9) Uani 1 1 d .
C2 C 1.3937(4) 0.5818(4) 0.5510(3) 0.0366(10) Uani 1 1 d .
C3 C 1.3081(5) 0.5222(5) 0.4502(3) 0.0443(11) Uani 1 1 d .
C4 C 1.1643(5) 0.4426(5) 0.4221(3) 0.0479(12) Uani 1 1 d .
C5 C 1.1064(5) 0.4246(4) 0.4971(3) 0.0391(11) Uani 1 1 d .
C6 C 1.1951(4) 0.4864(4) 0.5961(3) 0.0339(10) Uani 1 1 d .
C7 C 1.3881(4) 0.7223(4) 0.8239(3) 0.0302(9) Uani 1 1 d .
C8 C 1.4271(4) 0.7510(4) 0.9282(3) 0.0353(10) Uani 1 1 d .
C9 C 1.3898(5) 0.8238(4) 0.9927(3) 0.0402(11) Uani 1 1 d .
C10 C 1.3148(5) 0.8765(4) 0.9540(4) 0.0460(12) Uani 1 1 d .
C11 C 1.2768(5) 0.8559(4) 0.8522(4) 0.0431(11) Uani 1 1 d .
C12 C 1.3150(4) 0.7810(4) 0.7899(3) 0.0359(10) Uani 1 1 d .
C13 C 1.6074(4) 0.7250(4) 0.7854(3) 0.0304(9) Uani 1 1 d .
C14 C 1.6662(4) 0.8536(4) 0.7769(3) 0.0325(10) Uani 1 1 d .
C15 C 1.8092(4) 0.9494(4) 0.8135(3) 0.0360(10) Uani 1 1 d .
C16 C 1.9033(4) 0.9192(4) 0.8602(3) 0.0358(10) Uani 1 1 d .
C17 C 1.8527(4) 0.7933(4) 0.8684(3) 0.0338(10) Uani 1 1 d .
C18 C 1.7076(4) 0.6994(4) 0.8310(3) 0.0300(9) Uani 1 1 d .
C19 C 1.3726(5) 0.3769(4) 0.7214(3) 0.0387(10) Uani 1 1 d .
H19A H 1.4494 0.3967 0.6931 0.046 Uiso 1 1 calc R
H19B H 1.2809 0.3260 0.6637 0.046 Uiso 1 1 calc R
C20 C 1.3730(5) 0.2904(4) 0.7838(4) 0.0435(11) Uani 1 1 d .
H20A H 1.4607 0.3469 0.8452 0.052 Uiso 1 1 calc R
H20B H 1.3774 0.2131 0.7434 0.052 Uiso 1 1 calc R
C21 C 1.2450(5) 0.2306(5) 0.8186(4) 0.0503(12) Uani 1 1 d .
H21A H 1.1570 0.1892 0.7592 0.060 Uiso 1 1 calc R
H21B H 1.2421 0.1558 0.8406 0.060 Uiso 1 1 calc R
C22 C 1.2445(5) 0.3316(5) 0.9039(4) 0.0447(11) Uani 1 1 d .
H22A H 1.1643 0.2814 0.9255 0.054 Uiso 1 1 calc R
H22B H 1.3336 0.3759 0.9629 0.054 Uiso 1 1 calc R
C40 C 0.6667(12) 0.1445(11) 0.6134(10) 0.206(7) Uani 1 1 d .
H40A H 0.6225 0.1769 0.6568 0.247 Uiso 1 1 calc R
H40B H 0.6902 0.0833 0.6390 0.247 Uiso 1 1 calc R
C41 C 0.5639(8) 0.0666(8) 0.5014(7) 0.109(3) Uani 1 1 d .
H41A H 0.5311 0.1237 0.4781 0.130 Uiso 1 1 calc R
H41B H 0.6115 0.0432 0.4566 0.130 Uiso 1 1 calc R
C42 C 0.9629(10) 0.4907(9) 0.8616(5) 0.101(3) Uani 1 1 d .
H42A H 0.8612 0.4599 0.8447 0.121 Uiso 1 1 calc R
H42B H 1.0068 0.5648 0.8354 0.121 Uiso 1 1 calc R
C43 C 1.0427(9) 0.5516(7) 0.9881(8) 0.124(3) Uani 1 1 d .
H43A H 1.1402 0.5689 1.0071 0.149 Uiso 1 1 calc R
H43B H 1.0464 0.6373 1.0215 0.149 Uiso 1 1 calc R
O1 O 1.3939(3) 0.5058(3) 0.7848(2) 0.0318(7) Uani 1 1 d .
H1B H 1.328(5) 0.484(4) 0.815(3) 0.038 Uiso 1 1 d .
O2 O 1.2317(3) 0.4371(3) 0.8752(2) 0.0412(8) Uani 1 1 d .
H2B H 1.151(6) 0.411(5) 0.845(4) 0.049 Uiso 1 1 d .
O3 O 0.9749(4) 0.3822(4) 0.8152(3) 0.0583(9) Uani 1 1 d D
H3B H 0.925(5) 0.331(5) 0.7521(12) 0.070 Uiso 1 1 d D
O4 O 0.7964(7) 0.2625(6) 0.6160(5) 0.127(2) Uani 1 1 d .
C50 C 0.9185(13) 1.0218(10) 0.4557(8) 0.072(3) Uiso 0.70 1 d P
C51 C 0.8693(14) 0.8905(11) 0.5753(9) 0.086(3) Uiso 0.70 1 d P
C52 C 0.8177(17) 0.9283(16) 0.5254(13) 0.116(4) Uiso 0.60 1 d P
C53 C 1.0349(16) 1.0375(14) 0.4722(11) 0.104(4) Uiso 0.60 1 d P
C54 C 0.942(3) 0.8989(18) 0.5972(13) 0.050(4) Uiso 0.30 1 d P
C55 C 0.863(3) 0.989(2) 0.4713(18) 0.071(6) Uiso 0.30 1 d P
C56 C 0.986(2) 1.0824(18) 0.4132(14) 0.053(4) Uiso 0.30 1 d P

loop_
_atom_site_aniso_label
_atom_site_aniso_U_11
_atom_site_aniso_U_22
_atom_site_aniso_U_33
_atom_site_aniso_U_23
_atom_site_aniso_U_13
_atom_site_aniso_U_12
B1 0.034(3) 0.034(3) 0.034(3) 0.013(2) 0.018(2) 0.021(2)
F2 0.0390(15) 0.0654(17) 0.0437(15) 0.0189(13) 0.0254(12) 0.0230(13)
F3 0.072(2) 0.097(2) 0.0358(15) 0.0236(15) 0.0317(14) 0.0418(18)
F4 0.067(2) 0.090(2) 0.0289(15) 0.0077(14) 0.0065(14) 0.0339(18)
F5 0.0360(16) 0.0623(17) 0.0472(16) 0.0080(13) 0.0041(12) 0.0183(14)
F6 0.0338(14) 0.0511(15) 0.0371(14) 0.0120(11) 0.0176(11) 0.0146(12)
F8 0.0469(15) 0.0496(15) 0.0333(13) 0.0141(11) 0.0132(11) 0.0246(13)
F9 0.0673(19) 0.0588(17) 0.0386(16) 0.0052(13) 0.0272(14) 0.0237(15)
F10 0.0559(18) 0.0568(18) 0.077(2) -0.0065(15) 0.0340(16) 0.0292(15)
F11 0.0587(18) 0.0567(18) 0.083(2) 0.0110(15) 0.0180(16) 0.0432(16)
F12 0.0522(16) 0.0536(16) 0.0435(15) 0.0135(12) 0.0110(12) 0.0355(14)
F14 0.0377(14) 0.0405(14) 0.0596(16) 0.0252(12) 0.0162(12) 0.0209(12)
F15 0.0441(15) 0.0355(14) 0.0754(19) 0.0273(13) 0.0244(14) 0.0159(12)
F16 0.0271(14) 0.0436(15) 0.0635(17) 0.0179(13) 0.0162(12) 0.0096(12)
F17 0.0329(14) 0.0554(16) 0.0638(17) 0.0282(14) 0.0155(12) 0.0247(13)
F18 0.0373(13) 0.0358(13) 0.0527(15) 0.0219(11) 0.0180(11) 0.0195(11)
C1 0.034(2) 0.031(2) 0.033(2) 0.0110(17) 0.0170(18) 0.0186(19)
C2 0.032(2) 0.042(2) 0.038(2) 0.0113(19) 0.0174(19) 0.020(2)
C3 0.052(3) 0.058(3) 0.030(2) 0.015(2) 0.021(2) 0.031(3)
C4 0.053(3) 0.054(3) 0.027(2) 0.007(2) 0.008(2) 0.027(3)
C5 0.034(3) 0.040(2) 0.034(2) 0.0061(19) 0.008(2) 0.017(2)
C6 0.038(2) 0.038(2) 0.032(2) 0.0125(19) 0.018(2) 0.022(2)
C7 0.024(2) 0.029(2) 0.033(2) 0.0078(17) 0.0128(17) 0.0111(18)
C8 0.031(2) 0.032(2) 0.035(2) 0.0074(19) 0.0131(19) 0.0133(19)
C9 0.035(2) 0.036(2) 0.034(3) 0.0040(19) 0.0150(19) 0.010(2)
C10 0.035(2) 0.035(2) 0.051(3) -0.006(2) 0.021(2) 0.012(2)
C11 0.032(2) 0.035(2) 0.059(3) 0.008(2) 0.016(2) 0.019(2)
C12 0.032(2) 0.032(2) 0.035(2) 0.0058(18) 0.0102(19) 0.0142(19)
C13 0.035(2) 0.030(2) 0.028(2) 0.0099(17) 0.0168(18) 0.0171(19)
C14 0.028(2) 0.037(2) 0.033(2) 0.0108(18) 0.0115(18) 0.018(2)
C15 0.038(3) 0.031(2) 0.043(2) 0.0164(19) 0.022(2) 0.017(2)
C16 0.028(2) 0.034(2) 0.036(2) 0.0095(18) 0.0153(18) 0.0098(19)
C17 0.029(2) 0.043(3) 0.035(2) 0.0148(19) 0.0154(18) 0.023(2)
C18 0.033(2) 0.032(2) 0.033(2) 0.0159(18) 0.0185(18) 0.0186(19)
C19 0.042(3) 0.032(2) 0.046(3) 0.0108(19) 0.024(2) 0.021(2)
C20 0.046(3) 0.038(2) 0.055(3) 0.017(2) 0.024(2) 0.026(2)
C21 0.057(3) 0.038(3) 0.062(3) 0.025(2) 0.032(3) 0.023(2)
C22 0.050(3) 0.049(3) 0.046(3) 0.028(2) 0.027(2) 0.025(2)
C40 0.126(9) 0.108(8) 0.190(12) 0.025(7) -0.048(9) -0.028(7)
C41 0.072(5) 0.102(6) 0.139(7) 0.036(5) 0.011(5) 0.050(4)
C42 0.161(8) 0.153(7) 0.058(4) 0.044(4) 0.049(4) 0.128(7)
C43 0.106(6) 0.069(5) 0.214(11) 0.040(6) 0.100(7) 0.046(5)
O1 0.0339(16) 0.0292(15) 0.0344(16) 0.0107(12) 0.0204(13) 0.0153(13)
O2 0.0396(17) 0.0453(18) 0.0490(19) 0.0241(15) 0.0273(15) 0.0225(16)
O3 0.054(2) 0.075(2) 0.051(2) 0.0177(19) 0.0275(18) 0.037(2)
O4 0.108(4) 0.110(4) 0.118(4) 0.036(3) 0.039(4) 0.026(4)

loop_
_atom_type_symbol
_atom_type_description
_atom_type_scat_dispersion_real
_atom_type_scat_dispersion_imag
_atom_type_scat_source
C C 0.0033 0.0016 'International Tables Vol C Tables 4.2.6.8 and 6.1.1.4'
H H 0.0000 0.0000 'International Tables Vol C Tables 4.2.6.8 and 6.1.1.4'
B B 0.0013 0.0007 'International Tables Vol C Tables 4.2.6.8 and 6.1.1.4'
O O 0.0106 0.0060 'International Tables Vol C Tables 4.2.6.8 and 6.1.1.4'
F F 0.0171 0.0103 'International Tables Vol C Tables 4.2.6.8 and 6.1.1.4'

loop_
_geom_angle_atom_site_label_1
_geom_angle_atom_site_label_2
_geom_angle_atom_site_label_3
_geom_angle
_geom_angle_site_symmetry_1
_geom_angle_site_symmetry_3
O1 B1 C1 106.6(3) . .
O1 B1 C13 110.0(3) . .
C1 B1 C13 116.1(3) . .
O1 B1 C7 103.7(3) . .
C1 B1 C7 113.8(3) . .
C13 B1 C7 106.1(3) . .
C2 C1 C6 112.7(4) . .
C2 C1 B1 128.0(4) . .
C6 C1 B1 119.2(3) . .
F2 C2 C3 115.9(4) . .
F2 C2 C1 120.4(4) . .
C3 C2 C1 123.7(4) . .
F3 C3 C4 119.1(4) . .
F3 C3 C2 120.5(4) . .
C4 C3 C2 120.5(4) . .
F4 C4 C3 121.3(4) . .
F4 C4 C5 119.9(4) . .
C3 C4 C5 118.8(4) . .
F5 C5 C6 120.8(4) . .
F5 C5 C4 120.5(4) . .
C6 C5 C4 118.7(4) . .
C5 C6 F6 116.0(4) . .
C5 C6 C1 125.5(4) . .
F6 C6 C1 118.4(3) . .
C12 C7 C8 114.0(4) . .
C12 C7 B1 125.3(4) . .
C8 C7 B1 120.6(3) . .
F8 C8 C9 116.1(4) . .
F8 C8 C7 119.8(4) . .
C9 C8 C7 124.1(4) . .
F9 C9 C10 120.4(4) . .
F9 C9 C8 120.6(4) . .
C10 C9 C8 119.0(4) . .
F10 C10 C9 120.3(4) . .
F10 C10 C11 119.8(4) . .
C9 C10 C11 119.9(4) . .
F11 C11 C10 120.3(4) . .
F11 C11 C12 120.4(4) . .
C10 C11 C12 119.3(4) . .
F12 C12 C7 121.2(4) . .
F12 C12 C11 115.2(4) . .
C7 C12 C11 123.6(4) . .
C18 C13 C14 113.5(4) . .
C18 C13 B1 127.7(3) . .
C14 C13 B1 118.5(3) . .
F14 C14 C15 117.0(3) . .
F14 C14 C13 118.7(3) . .
C15 C14 C13 124.2(4) . .
F15 C15 C16 119.6(4) . .
F15 C15 C14 120.8(4) . .
C16 C15 C14 119.5(4) . .
F16 C16 C17 120.1(4) . .
F16 C16 C15 120.7(4) . .
C17 C16 C15 119.1(4) . .
F17 C17 C16 119.7(4) . .
F17 C17 C18 120.5(4) . .
C16 C17 C18 119.7(4) . .
F18 C18 C13 121.2(3) . .
F18 C18 C17 115.0(3) . .
C13 C18 C17 123.8(4) . .
O1 C19 C20 110.0(3) . .
O1 C19 H19A 109.7 . .
C20 C19 H19A 109.7 . .
O1 C19 H19B 109.6 . .
C20 C19 H19B 109.6 . .
H19A C19 H19B 108.2 . .
C19 C20 C21 116.0(4) . .
C19 C20 H20A 108.3 . .
C21 C20 H20A 108.3 . .
C19 C20 H20B 108.3 . .
C21 C20 H20B 108.3 . .
H20A C20 H20B 107.4 . .
C22 C21 C20 115.5(4) . .
C22 C21 H21A 108.4 . .
C20 C21 H21A 108.4 . .
C22 C21 H21B 108.4 . .
C20 C21 H21B 108.4 . .
H21A C21 H21B 107.5 . .
O2 C22 C21 112.9(4) . .
O2 C22 H22A 109.0 . .
C21 C22 H22A 109.0 . .
O2 C22 H22B 109.0 . .
C21 C22 H22B 109.0 . .
H22A C22 H22B 107.8 . .
O4 C40 C41 107.4(10) . .
O4 C40 H40A 110.1 . .
C41 C40 H40A 110.1 . .
O4 C40 H40B 110.3 . .
C41 C40 H40B 110.3 . .
H40A C40 H40B 108.6 . .
C41 C41 C40 106.4(9) 2_656 .
C41 C41 H41A 110.5 2_656 .
C40 C41 H41A 110.5 . .
C41 C41 H41B 110.5 2_656 .
C40 C41 H41B 110.2 . .
H41A C41 H41B 108.7 . .
O3 C42 C43 110.7(5) . .
O3 C42 H42A 109.5 . .
C43 C42 H42A 109.5 . .
O3 C42 H42B 109.5 . .
C43 C42 H42B 109.5 . .
H42A C42 H42B 108.1 . .
C43 C43 C42 101.5(10) 2_767 .
C43 C43 H43A 111.5 2_767 .
C42 C43 H43A 111.5 . .
C43 C43 H43B 111.4 2_767 .
C42 C43 H43B 111.5 . .
H43A C43 H43B 109.3 . .
C19 O1 B1 122.6(3) . .
C19 O1 H1B 107(3) . .
B1 O1 H1B 118(3) . .
C22 O2 H2B 112(4) . .
C42 O3 H3B 120(4) . .
C55 C50 C56 161(3) . .
C55 C50 C53 134(3) . .
C56 C50 C53 64.1(12) . .
C55 C50 C53 73(2) . 2_776
C56 C50 C53 125.3(15) . 2_776
C53 C50 C53 61.3(12) . 2_776
C55 C50 C52 20(2) . .
C56 C50 C52 178.2(14) . .
C53 C50 C52 114.3(11) . .
C53 C50 C52 53.0(8) 2_776 .
C55 C50 C54 175(3) . 2_776
C56 C50 C54 16.2(11) . 2_776
C53 C50 C54 48.1(10) . 2_776
C53 C50 C54 109.3(12) 2_776 2_776
C52 C50 C54 162.3(10) . 2_776
C54 C51 C52 140(2) . .
C54 C51 C53 69.4(18) . 2_776
C52 C51 C53 71.1(12) . 2_776
C54 C51 C56 19.2(17) . 2_776
C52 C51 C56 122.0(14) . 2_776
C53 C51 C56 50.9(9) 2_776 2_776
C51 C52 C55 128(2) . .
C51 C52 C53 64.4(11) . 2_776
C55 C52 C53 63.9(15) . 2_776
C51 C52 C54 16.1(10) . .
C55 C52 C54 112.4(17) . .
C53 C52 C54 48.6(9) 2_776 .
C51 C52 C50 117.0(13) . .
C55 C52 C50 11.3(13) . .
C53 C52 C50 52.7(8) 2_776 .
C54 C52 C50 101.2(11) . .
C50 C53 C56 56.4(12) . .
C50 C53 C54 91.1(15) . 2_776
C56 C53 C54 34.9(10) . 2_776
C50 C53 C53 70.0(13) . 2_776
C56 C53 C53 126(2) . 2_776
C54 C53 C53 161(2) 2_776 2_776
C50 C53 C51 122.4(13) . 2_776
C56 C53 C51 66.0(12) . 2_776
C54 C53 C51 31.4(9) 2_776 2_776
C53 C53 C51 167.5(19) 2_776 2_776
C50 C53 C55 145.2(16) . 2_776
C56 C53 C55 158.4(19) . 2_776
C54 C53 C55 123.6(19) 2_776 2_776
C53 C53 C55 75.2(15) 2_776 2_776
C51 C53 C55 92.4(16) 2_776 2_776
C50 C53 C50 118.7(12) . 2_776
C56 C53 C50 175.1(17) . 2_776
C54 C53 C50 149.9(17) 2_776 2_776
C53 C53 C50 48.7(9) 2_776 2_776
C51 C53 C50 118.8(14) 2_776 2_776
C55 C53 C50 26.5(10) 2_776 2_776
C50 C53 C52 166.9(15) . 2_776
C56 C53 C52 110.5(15) . 2_776
C54 C53 C52 75.8(14) 2_776 2_776
C53 C53 C52 123.0(17) 2_776 2_776
C51 C53 C52 44.5(8) 2_776 2_776
C55 C53 C52 47.9(13) 2_776 2_776
C50 C53 C52 74.3(11) 2_776 2_776
C50 C53 C55 16.1(10) . .
C56 C53 C55 72.5(15) . .
C54 C53 C55 107.2(17) 2_776 .
C53 C53 C55 53.9(12) 2_776 .
C51 C53 C55 138.6(14) 2_776 .
C55 C53 C55 129.1(12) 2_776 .
C50 C53 C55 102.6(11) 2_776 .
C52 C53 C55 176.6(14) 2_776 .
C51 C54 C56 142(3) . 2_776
C51 C54 C53 79.2(19) . 2_776
C56 C54 C53 64(2) 2_776 2_776
C51 C54 C52 24.0(14) . .
C56 C54 C52 120(2) 2_776 .
C53 C54 C52 55.7(11) 2_776 .
C51 C54 C50 120(2) . 2_776
C56 C54 C50 24.0(16) 2_776 2_776
C53 C54 C50 40.7(9) 2_776 2_776
C52 C54 C50 96.4(10) . 2_776
C50 C55 C52 148(3) . .
C50 C55 C53 80(2) . 2_776
C52 C55 C53 68.2(15) . 2_776
C50 C55 C53 29.4(18) . .
C52 C55 C53 119.1(19) . .
C53 C55 C53 50.9(12) 2_776 .
C50 C55 C56 11.7(18) . .
C52 C55 C56 160(2) . .
C53 C55 C56 92.0(16) 2_776 .
C53 C55 C56 41.1(9) . .
C54 C56 C50 140(3) 2_776 .
C54 C56 C53 81(2) 2_776 .
C50 C56 C53 59.5(11) . .
C54 C56 C51 18.5(16) 2_776 2_776
C50 C56 C51 122.6(15) . 2_776
C53 C56 C51 63.0(11) . 2_776
C54 C56 C55 146(2) 2_776 .
C50 C56 C55 6.8(11) . .
C53 C56 C55 66.4(14) . .
C51 C56 C55 129.4(14) 2_776 .

loop_
_geom_bond_atom_site_label_1
_geom_bond_atom_site_label_2
_geom_bond_distance
_geom_bond_site_symmetry_2
B1 O1 1.535(5) .
B1 C1 1.632(6) .
B1 C13 1.643(6) .
B1 C7 1.659(6) .
F2 C2 1.358(5) .
F3 C3 1.349(5) .
F4 C4 1.350(5) .
F5 C5 1.347(5) .
F6 C6 1.367(5) .
F8 C8 1.351(5) .
F9 C9 1.343(5) .
F10 C10 1.356(5) .
F11 C11 1.347(5) .
F12 C12 1.350(5) .
F14 C14 1.349(5) .
F15 C15 1.350(5) .
F16 C16 1.345(5) .
F17 C17 1.351(5) .
F18 C18 1.356(4) .
C1 C2 1.388(6) .
C1 C6 1.393(6) .
C2 C3 1.372(6) .
C3 C4 1.362(7) .
C4 C5 1.381(6) .
C5 C6 1.359(6) .
C7 C12 1.381(6) .
C7 C8 1.389(6) .
C8 C9 1.380(6) .
C9 C10 1.363(7) .
C10 C11 1.371(7) .
C11 C12 1.384(6) .
C13 C18 1.380(6) .
C13 C14 1.395(6) .
C14 C15 1.372(6) .
C15 C16 1.368(6) .
C16 C17 1.367(6) .
C17 C18 1.385(6) .
C19 O1 1.462(5) .
C19 C20 1.504(6) .
C19 H19A 0.9900 .
C19 H19B 0.9900 .
C20 C21 1.541(6) .
C20 H20A 0.9900 .
C20 H20B 0.9900 .
C21 C22 1.504(7) .
C21 H21A 0.9900 .
C21 H21B 0.9900 .
C22 O2 1.449(5) .
C22 H22A 0.9900 .
C22 H22B 0.9900 .
C40 O4 1.475(12) .
C40 C41 1.543(13) .
C40 H40A 0.9900 .
C40 H40B 0.9900 .
C41 C41 1.557(16) 2_656
C41 H41A 0.9900 .
C41 H41B 0.9900 .
C42 O3 1.378(7) .
C42 C43 1.672(12) .
C42 H42A 0.9900 .
C42 H42B 0.9900 .
C43 C43 1.334(15) 2_767
C43 H43A 0.9900 .
C43 H43B 0.9900 .
O1 H1B 0.90(5) .
O2 H2B 0.80(5) .
O3 H3B 0.8600(11) .
C50 C55 0.68(3) .
C50 C56 1.17(2) .
C50 C53 1.207(16) .
C50 C53 1.511(17) 2_776
C50 C52 1.829(19) .
C50 C54 1.85(2) 2_776
C51 C54 0.77(2) .
C51 C52 1.124(16) .
C51 C53 1.446(17) 2_776
C51 C56 1.48(2) 2_776
C52 C55 1.21(3) .
C52 C53 1.52(2) 2_776
C52 C54 1.78(3) .
C53 C56 1.26(2) .
C53 C54 1.38(2) 2_776
C53 C53 1.41(3) 2_776
C53 C51 1.446(17) 2_776
C53 C55 1.47(2) 2_776
C53 C50 1.511(17) 2_776
C53 C52 1.52(2) 2_776
C53 C55 1.75(3) .
C54 C56 0.80(2) 2_776
C54 C53 1.38(2) 2_776
C54 C50 1.85(2) 2_776
C55 C53 1.47(2) 2_776
C55 C56 1.83(3) .
C56 C54 0.80(2) 2_776
C56 C51 1.48(2) 2_776

loop_
_geom_hbond_atom_site_label_D
_geom_hbond_atom_site_label_H
_geom_hbond_atom_site_label_A
_geom_hbond_distance_DH
_geom_hbond_distance_HA
_geom_hbond_distance_DA
_geom_hbond_angle_DHA
O1 H1B O2 0.90(5) 1.52(5) 2.413(4) 170(4)
O2 H2B O3 0.80(5) 1.80(5) 2.572(5) 162(5)
O3 H3B O4 0.8600(11) 1.910(19) 2.738(7) 161(5)
